data_4314811
loop_
_publ_author_name
'Fangbin Gong'
'Qian Wang'
'Jun Chen'
'Zhipei Yang'
'Min Liu'
'Shayu Li'
'Guoqiang Yang'
'Ligang Bai'
'Jing Liu'
'Yuhui Dong'

_publ_section_title
;
 Exploring Intertrimer Cu...Cu Interactions and Further Phosphorescent
 Properties of Aryl Trimer Copper(I) Pyrazolates via Substituent Changing
 and External Pressure
;
_journal_name_full 'Inorganic Chemistry'
_journal_page_first 1658
_journal_page_last 1666
_journal_paper_doi 10.1021/ic9020417
_journal_volume 49
_journal_year 2010
_chemical_formula_sum 'C33.5 H33.5 Cl1.5 Cu3 N6'
_chemical_formula_weight 763.96
_chemical_name_common MPC-P
_chemical_name_systematic
; 
 ? 
;
_space_group_IT_number 14
_symmetry_cell_setting monoclinic
_symmetry_space_group_name_Hall '-P 2yn'
_symmetry_space_group_name_H-M 'P 1 21/n 1'
_atom_sites_solution_hydrogens geom
_atom_sites_solution_primary direct
_atom_sites_solution_secondary difmap
_audit_creation_method SHELXL-97
_cell_angle_alpha 90.00
_cell_angle_beta 97.09(3)
_cell_angle_gamma 90.00
_cell_formula_units_Z 4
_cell_length_a 18.172(4)
_cell_length_b 7.0340(14)
_cell_length_c 28.476(6)
_cell_measurement_reflns_used 17775
_cell_measurement_temperature 293(2)
_cell_volume 3612.0(13)
_computing_molecular_graphics 'Bruker SHELXTL'
_computing_publication_material 'Bruker SHELXTL'
_computing_structure_refinement 'SHELXL-97 (Sheldrick, 1997)'
_computing_structure_solution 'SHELXS-97 (Sheldrick, 1990)'
_diffrn_ambient_temperature 293(2)
_diffrn_measured_fraction_theta_full 0.889
_diffrn_measured_fraction_theta_max 0.889
_diffrn_measurement_device_type mar165
_diffrn_measurement_method '\w scans'
_diffrn_radiation_source 'synchrotron, 3W1A at BSRF'
_diffrn_radiation_type synchrotron
_diffrn_radiation_wavelength 1.00001
_diffrn_reflns_av_R_equivalents 0.057
_diffrn_reflns_av_sigmaI/netI 0.0174
_diffrn_reflns_limit_h_max 17
_diffrn_reflns_limit_h_min 0
_diffrn_reflns_limit_k_max 6
_diffrn_reflns_limit_k_min 0
_diffrn_reflns_limit_l_max 26
_diffrn_reflns_limit_l_min -27
_diffrn_reflns_number 2928
_diffrn_reflns_theta_full 28.51
_diffrn_reflns_theta_max 28.51
_diffrn_reflns_theta_min 3.60
_exptl_absorpt_coefficient_mu 3.305
_exptl_crystal_colour colorless
_exptl_crystal_density_diffrn 1.405
_exptl_crystal_density_method 'not measured'
_exptl_crystal_description needle
_exptl_crystal_F_000 1556
_exptl_crystal_size_max 0.50
_exptl_crystal_size_mid 0.03
_exptl_crystal_size_min 0.01
_refine_diff_density_max 0.807
_refine_diff_density_min -0.662
_refine_diff_density_rms 0.061
_refine_ls_extinction_method none
_refine_ls_goodness_of_fit_ref 1.103
_refine_ls_hydrogen_treatment constr
_refine_ls_matrix_type full
_refine_ls_number_parameters 416
_refine_ls_number_reflns 2928
_refine_ls_number_restraints 0
_refine_ls_restrained_S_all 1.103
_refine_ls_R_factor_all 0.0333
_refine_ls_R_factor_gt 0.0326
_refine_ls_shift/su_max 0.001
_refine_ls_shift/su_mean 0.000
_refine_ls_structure_factor_coef Fsqd
_refine_ls_weighting_details 'calc w=1/[\s^2^(Fo^2^)+(0.0460P)^2^+9.5615P] where P=(Fo^2^+2Fc^2^)/3'
_refine_ls_weighting_scheme calc
_refine_ls_wR_factor_gt 0.0886
_refine_ls_wR_factor_ref 0.0890
_reflns_number_gt 2829
_reflns_number_total 2928
_reflns_threshold_expression >2sigma(I)
_cod_data_source_file ic9020417_si_002.cif
_cod_data_source_block sa
_cod_depositor_comments
;
The following automatic conversions were performed:

'_symmetry_cell_setting' value 'Monoclinic' changed to 'monoclinic'
according to the built-in table from CIF Core dictionary named
'cif_core.dic' version 2.4.1 from 2010-06-29.

Automatic conversion script
Id: cif_fix_values 1646 2011-03-28 12:23:43Z adriana 
;
_cod_original_cell_volume 3612.0(12)
_cod_original_formula_sum 'C33.50 H33.50 Cl1.50 Cu3 N6'
_cod_database_code 4314811

loop_
_symmetry_equiv_pos_as_xyz
'x, y, z'
'-x+1/2, y+1/2, -z+1/2'
'-x, -y, -z'
'x-1/2, -y-1/2, z-1/2'

loop_
_atom_site_label
_atom_site_type_symbol
_atom_site_fract_x
_atom_site_fract_y
_atom_site_fract_z
_atom_site_U_iso_or_equiv
_atom_site_adp_type
_atom_site_occupancy
_atom_site_symmetry_multiplicity
_atom_site_calc_flag
_atom_site_refinement_flags
_atom_site_disorder_assembly
_atom_site_disorder_group
Cu1 Cu 0.10873(3) 0.39127(8) 0.169868(19) 0.0085(2) Uani 1 1 d . . .
Cu2 Cu 0.18422(3) 0.39560(9) 0.28075(2) 0.0109(2) Uani 1 1 d . . .
Cu3 Cu 0.29144(3) 0.38275(8) 0.199077(19) 0.0099(2) Uani 1 1 d . . .
N1 N 0.0468(2) 0.3603(5) 0.21844(12) 0.0205(10) Uani 1 1 d . . .
N2 N 0.0803(2) 0.3807(5) 0.26578(13) 0.0224(10) Uani 1 1 d . . .
N3 N 0.2878(2) 0.3980(5) 0.29849(13) 0.0209(10) Uani 1 1 d . . .
N4 N 0.3350(2) 0.3814(5) 0.26281(13) 0.0212(10) Uani 1 1 d . . .
N5 N 0.2500(2) 0.4006(5) 0.13486(13) 0.0194(10) Uani 1 1 d . . .
N6 N 0.1725(2) 0.4227(5) 0.12241(13) 0.0200(10) Uani 1 1 d . . .
C1 C -0.0285(2) 0.3356(7) 0.21922(15) 0.0176(12) Uani 1 1 d . . .
C2 C -0.0445(2) 0.3434(7) 0.26728(15) 0.0194(12) Uani 1 1 d . . .
C3 C 0.0256(2) 0.3716(7) 0.29517(16) 0.0202(12) Uani 1 1 d . . .
C4 C -0.0802(2) 0.3018(7) 0.17375(15) 0.0237(12) Uani 1 1 d . . .
H4A H -0.0558 0.3390 0.1471 0.036 Uiso 1 1 calc R . .
H4B H -0.1245 0.3757 0.1743 0.036 Uiso 1 1 calc R . .
H4C H -0.0928 0.1694 0.1712 0.036 Uiso 1 1 calc R . .
C5 C 0.0445(3) 0.3868(7) 0.34816(16) 0.0295(14) Uani 1 1 d . . .
H5A H 0.0955 0.3526 0.3568 0.044 Uiso 1 1 calc R . .
H5B H 0.0133 0.3023 0.3634 0.044 Uiso 1 1 calc R . .
H5C H 0.0366 0.5150 0.3580 0.044 Uiso 1 1 calc R . .
C6 C -0.1191(2) 0.3261(7) 0.28465(15) 0.0191(12) Uani 1 1 d . . .
C7 C -0.1693(3) 0.1787(7) 0.26816(16) 0.0266(13) Uani 1 1 d . . .
H7A H -0.1555 0.0896 0.2468 0.032 Uiso 1 1 calc R . .
C8 C -0.2400(3) 0.1658(8) 0.28382(17) 0.0323(14) Uani 1 1 d . . .
H8A H -0.2724 0.0694 0.2723 0.039 Uiso 1 1 calc R . .
C9 C -0.2618(3) 0.2977(8) 0.31666(17) 0.0344(14) Uani 1 1 d . . .
H9A H -0.3085 0.2895 0.3267 0.041 Uiso 1 1 calc R . .
C10 C -0.2121(3) 0.4422(8) 0.33408(17) 0.0345(14) Uani 1 1 d . . .
H10A H -0.2258 0.5285 0.3562 0.041 Uiso 1 1 calc R . .
C11 C -0.1413(3) 0.4572(7) 0.31819(16) 0.0273(13) Uani 1 1 d . . .
H11A H -0.1092 0.5537 0.3298 0.033 Uiso 1 1 calc R . .
C12 C 0.3305(2) 0.4048(6) 0.34169(16) 0.0175(12) Uani 1 1 d . . .
C13 C 0.4070(2) 0.3923(6) 0.33465(15) 0.0170(12) Uani 1 1 d . . .
C14 C 0.4072(2) 0.3769(6) 0.28444(16) 0.0188(12) Uani 1 1 d . . .
C15 C 0.2944(3) 0.4165(7) 0.38676(16) 0.0236(12) Uani 1 1 d . . .
H15A H 0.2485 0.3474 0.3828 0.035 Uiso 1 1 calc R . .
H15B H 0.2850 0.5472 0.3937 0.035 Uiso 1 1 calc R . .
H15C H 0.3270 0.3623 0.4124 0.035 Uiso 1 1 calc R . .
C16 C 0.4711(3) 0.3634(7) 0.25481(16) 0.0258(13) Uani 1 1 d . . .
H16A H 0.4574 0.4243 0.2248 0.039 Uiso 1 1 calc R . .
H16B H 0.4823 0.2321 0.2498 0.039 Uiso 1 1 calc R . .
H16C H 0.5139 0.4252 0.2711 0.039 Uiso 1 1 calc R . .
C17 C 0.4731(2) 0.3953(6) 0.37231(15) 0.0164(12) Uani 1 1 d . . .
C18 C 0.4759(2) 0.5206(7) 0.41154(15) 0.0221(12) Uani 1 1 d . . .
H18A H 0.4364 0.6025 0.4139 0.027 Uiso 1 1 calc R . .
C19 C 0.5374(2) 0.5235(7) 0.44702(15) 0.0246(13) Uani 1 1 d . . .
H19A H 0.5383 0.6089 0.4720 0.030 Uiso 1 1 calc R . .
C20 C 0.5977(3) 0.3978(7) 0.44495(17) 0.0268(13) Uani 1 1 d . . .
H20A H 0.6379 0.3986 0.4686 0.032 Uiso 1 1 calc R . .
C21 C 0.5958(2) 0.2702(7) 0.40607(15) 0.0246(13) Uani 1 1 d . . .
H21A H 0.6349 0.1865 0.4042 0.030 Uiso 1 1 calc R . .
C22 C 0.5348(2) 0.2704(7) 0.37028(15) 0.0213(12) Uani 1 1 d . . .
H22A H 0.5346 0.1875 0.3448 0.026 Uiso 1 1 calc R . .
C23 C 0.2834(2) 0.4152(7) 0.09426(16) 0.0217(12) Uani 1 1 d . . .
C24 C 0.2288(2) 0.4499(7) 0.05489(15) 0.0189(12) Uani 1 1 d . . .
C25 C 0.1599(2) 0.4548(7) 0.07422(15) 0.0176(12) Uani 1 1 d . . .
C26 C 0.3671(2) 0.3977(8) 0.09662(17) 0.0313(14) Uani 1 1 d . . .
H26A H 0.3892 0.4121 0.1288 0.047 Uiso 1 1 calc R . .
H26B H 0.3855 0.4950 0.0775 0.047 Uiso 1 1 calc R . .
H26C H 0.3795 0.2750 0.0851 0.047 Uiso 1 1 calc R . .
C27 C 0.0819(2) 0.4922(7) 0.04980(16) 0.0233(12) Uani 1 1 d . . .
H27A H 0.0463 0.4408 0.0686 0.035 Uiso 1 1 calc R . .
H27B H 0.0759 0.4326 0.0192 0.035 Uiso 1 1 calc R . .
H27C H 0.0743 0.6267 0.0462 0.035 Uiso 1 1 calc R . .
C28 C 0.2419(2) 0.4854(7) 0.00442(15) 0.0206(12) Uani 1 1 d . . .
C29 C 0.2886(3) 0.3652(8) -0.01919(17) 0.0325(14) Uani 1 1 d . . .
H29A H 0.3099 0.2590 -0.0035 0.039 Uiso 1 1 calc R . .
C30 C 0.3032(3) 0.4041(8) -0.06627(17) 0.0390(16) Uani 1 1 d . . .
H30A H 0.3343 0.3244 -0.0809 0.047 Uiso 1 1 calc R . .
C31 C 0.2705(3) 0.5638(8) -0.09067(17) 0.0362(14) Uani 1 1 d . . .
H31A H 0.2801 0.5900 -0.1213 0.043 Uiso 1 1 calc R . .
C32 C 0.2231(3) 0.6833(8) -0.06830(16) 0.0294(13) Uani 1 1 d . . .
H32A H 0.2009 0.7875 -0.0844 0.035 Uiso 1 1 calc R . .
C33 C 0.2094(3) 0.6449(7) -0.02122(16) 0.0259(13) Uani 1 1 d . . .
H33A H 0.1785 0.7256 -0.0068 0.031 Uiso 1 1 calc R . .
C34 C 0.5853(6) 0.2304(19) 0.0102(4) 0.054(4) Uani 0.50 1 d P . .
H34A H 0.6221 0.3273 0.0213 0.064 Uiso 0.50 1 calc PR . .
Cl1 Cl 0.62193(16) 0.1074(4) -0.03382(10) 0.0527(8) Uiso 0.50 1 d P . .
Cl2 Cl 0.5741(2) 0.0867(6) 0.06029(11) 0.0778(11) Uani 0.50 1 d P . .
Cl3 Cl 0.5020(2) 0.3566(7) -0.00983(14) 0.0930(14) Uani 0.50 1 d P . .

loop_
_atom_site_aniso_label
_atom_site_aniso_U_11
_atom_site_aniso_U_22
_atom_site_aniso_U_33
_atom_site_aniso_U_23
_atom_site_aniso_U_13
_atom_site_aniso_U_12
Cu1 0.0086(4) 0.0106(5) 0.0068(4) 0.0009(2) 0.0031(3) -0.0004(3)
Cu2 0.0053(4) 0.0158(5) 0.0111(4) 0.0010(3) -0.0010(3) 0.0002(3)
Cu3 0.0109(4) 0.0141(5) 0.0041(4) 0.0007(3) -0.0019(3) 0.0001(3)
N1 0.020(2) 0.023(3) 0.018(2) -0.0007(17) -0.0002(19) 0.0000(18)
N2 0.021(2) 0.024(3) 0.021(2) 0.0006(17) 0.002(2) -0.0013(17)
N3 0.019(2) 0.023(3) 0.020(2) 0.0005(17) 0.002(2) 0.0008(17)
N4 0.017(2) 0.025(3) 0.021(2) -0.0002(18) 0.003(2) -0.0004(18)
N5 0.019(2) 0.022(3) 0.017(2) 0.0007(17) -0.0011(19) -0.0002(17)
N6 0.023(3) 0.018(3) 0.019(3) 0.0002(18) 0.0008(18) 0.0001(18)
C1 0.015(3) 0.014(3) 0.024(3) 0.001(2) 0.000(2) 0.000(2)
C2 0.024(3) 0.017(3) 0.018(3) -0.001(2) 0.007(2) 0.001(2)
C3 0.022(3) 0.020(4) 0.019(3) 0.000(2) 0.002(3) -0.001(2)
C4 0.027(3) 0.023(3) 0.021(3) 0.003(2) 0.003(2) 0.002(2)
C5 0.024(3) 0.038(4) 0.025(3) -0.001(2) -0.001(2) -0.001(2)
C6 0.020(3) 0.022(3) 0.015(3) 0.003(2) 0.002(2) 0.002(2)
C7 0.028(3) 0.029(4) 0.024(3) -0.004(2) 0.008(2) -0.003(3)
C8 0.024(3) 0.044(4) 0.029(3) 0.000(3) 0.005(2) -0.010(3)
C9 0.021(3) 0.056(4) 0.028(3) 0.009(3) 0.009(2) 0.001(3)
C10 0.034(3) 0.049(4) 0.022(3) -0.005(3) 0.009(3) 0.008(3)
C11 0.029(3) 0.031(4) 0.022(3) -0.004(3) 0.005(2) -0.003(3)
C12 0.020(3) 0.014(3) 0.018(3) 0.000(2) 0.001(2) 0.002(2)
C13 0.020(3) 0.011(3) 0.020(3) 0.001(2) 0.002(2) 0.000(2)
C14 0.021(3) 0.015(3) 0.020(3) -0.001(2) 0.004(2) -0.002(2)
C15 0.026(3) 0.020(3) 0.025(3) 0.001(2) 0.004(2) 0.001(2)
C16 0.028(3) 0.025(4) 0.025(3) -0.001(2) 0.004(2) -0.003(2)
C17 0.016(3) 0.019(3) 0.015(3) 0.004(2) 0.002(2) -0.003(2)
C18 0.022(3) 0.024(4) 0.021(3) -0.002(2) 0.003(2) 0.000(2)
C19 0.029(3) 0.030(4) 0.014(3) -0.005(2) 0.003(2) -0.005(3)
C20 0.021(3) 0.035(4) 0.024(3) 0.002(3) 0.000(2) -0.002(3)
C21 0.018(3) 0.030(4) 0.027(3) 0.001(3) 0.005(2) 0.002(2)
C22 0.020(3) 0.024(4) 0.020(3) -0.002(2) 0.003(2) -0.004(2)
C23 0.024(3) 0.021(3) 0.021(3) 0.001(2) 0.006(3) 0.001(2)
C24 0.023(3) 0.018(3) 0.016(3) 0.002(2) 0.004(2) 0.002(2)
C25 0.022(3) 0.011(3) 0.020(3) 0.000(2) 0.001(2) 0.001(2)
C26 0.025(3) 0.044(4) 0.024(3) 0.001(2) 0.001(2) 0.003(2)
C27 0.024(3) 0.023(4) 0.023(3) 0.000(2) 0.005(2) -0.002(2)
C28 0.017(3) 0.026(4) 0.019(3) -0.002(2) 0.001(2) 0.000(2)
C29 0.030(3) 0.043(4) 0.024(3) 0.000(3) -0.001(2) 0.009(3)
C30 0.033(3) 0.064(5) 0.021(3) -0.007(3) 0.007(3) 0.013(3)
C31 0.033(3) 0.058(4) 0.017(3) 0.005(3) 0.004(3) -0.002(3)
C32 0.028(3) 0.041(4) 0.020(3) 0.006(3) 0.003(2) 0.001(3)
C33 0.022(3) 0.033(4) 0.023(3) -0.001(3) 0.006(2) 0.001(2)
C34 0.045(7) 0.081(11) 0.033(7) 0.025(6) -0.002(5) -0.009(7)
Cl2 0.092(3) 0.100(3) 0.043(2) 0.0312(19) 0.0159(18) -0.012(2)
Cl3 0.055(2) 0.141(4) 0.087(3) 0.038(3) 0.025(2) 0.027(2)

loop_
_atom_type_symbol
_atom_type_description
_atom_type_scat_dispersion_real
_atom_type_scat_dispersion_imag
_atom_type_scat_source
C C 0.0181 0.0091 'International Tables Vol C Tables 4.2.6.8 and 6.1.1.4'
H H 0.0000 0.0000 'International Tables Vol C Tables 4.2.6.8 and 6.1.1.4'
N N 0.0311 0.0180 'International Tables Vol C Tables 4.2.6.8 and 6.1.1.4'
Cl Cl 0.3639 0.7018 'International Tables Vol C Tables 4.2.6.8 and 6.1.1.4'
Cu Cu -1.9646 0.5888 'International Tables Vol C Tables 4.2.6.8 and 6.1.1.4'

loop_
_geom_angle_atom_site_label_1
_geom_angle_atom_site_label_2
_geom_angle_atom_site_label_3
_geom_angle
_geom_angle_site_symmetry_1
_geom_angle_site_symmetry_3
_geom_angle_publ_flag
N6 Cu1 N1 178.66(15) . . ?
N2 Cu2 N3 176.38(17) . . ?
N4 Cu3 N5 176.24(16) . . ?
C1 N1 N2 107.9(3) . . ?
C1 N1 Cu1 134.6(3) . . ?
N2 N1 Cu1 117.3(3) . . ?
C3 N2 N1 108.4(3) . . ?
C3 N2 Cu2 130.0(3) . . ?
N1 N2 Cu2 121.4(3) . . ?
C12 N3 N4 108.7(3) . . ?
C12 N3 Cu2 132.5(3) . . ?
N4 N3 Cu2 118.7(3) . . ?
C14 N4 N3 108.0(3) . . ?
C14 N4 Cu3 133.9(3) . . ?
N3 N4 Cu3 118.0(3) . . ?
C23 N5 N6 108.0(3) . . ?
C23 N5 Cu3 130.8(3) . . ?
N6 N5 Cu3 120.9(3) . . ?
C25 N6 N5 107.7(3) . . ?
C25 N6 Cu1 133.2(3) . . ?
N5 N6 Cu1 118.9(3) . . ?
N1 C1 C2 109.2(4) . . ?
N1 C1 C4 120.9(4) . . ?
C2 C1 C4 129.9(4) . . ?
C3 C2 C1 105.3(4) . . ?
C3 C2 C6 127.3(4) . . ?
C1 C2 C6 127.4(4) . . ?
N2 C3 C2 109.2(4) . . ?
N2 C3 C5 120.8(4) . . ?
C2 C3 C5 130.0(4) . . ?
C1 C4 H4A 109.5 . . ?
C1 C4 H4B 109.5 . . ?
H4A C4 H4B 109.5 . . ?
C1 C4 H4C 109.5 . . ?
H4A C4 H4C 109.5 . . ?
H4B C4 H4C 109.5 . . ?
C3 C5 H5A 109.5 . . ?
C3 C5 H5B 109.5 . . ?
H5A C5 H5B 109.5 . . ?
C3 C5 H5C 109.5 . . ?
H5A C5 H5C 109.5 . . ?
H5B C5 H5C 109.5 . . ?
C11 C6 C7 118.1(4) . . ?
C11 C6 C2 120.7(4) . . ?
C7 C6 C2 121.2(4) . . ?
C8 C7 C6 120.9(4) . . ?
C8 C7 H7A 119.5 . . ?
C6 C7 H7A 119.5 . . ?
C9 C8 C7 120.5(5) . . ?
C9 C8 H8A 119.7 . . ?
C7 C8 H8A 119.7 . . ?
C8 C9 C10 119.3(5) . . ?
C8 C9 H9A 120.4 . . ?
C10 C9 H9A 120.4 . . ?
C9 C10 C11 120.5(5) . . ?
C9 C10 H10A 119.7 . . ?
C11 C10 H10A 119.7 . . ?
C10 C11 C6 120.7(5) . . ?
C10 C11 H11A 119.7 . . ?
C6 C11 H11A 119.7 . . ?
N3 C12 C13 108.9(4) . . ?
N3 C12 C15 120.4(4) . . ?
C13 C12 C15 130.6(4) . . ?
C12 C13 C14 105.4(4) . . ?
C12 C13 C17 127.0(4) . . ?
C14 C13 C17 127.6(4) . . ?
N4 C14 C13 109.0(4) . . ?
N4 C14 C16 120.2(4) . . ?
C13 C14 C16 130.8(4) . . ?
C12 C15 H15A 109.5 . . ?
C12 C15 H15B 109.5 . . ?
H15A C15 H15B 109.5 . . ?
C12 C15 H15C 109.5 . . ?
H15A C15 H15C 109.5 . . ?
H15B C15 H15C 109.5 . . ?
C14 C16 H16A 109.5 . . ?
C14 C16 H16B 109.5 . . ?
H16A C16 H16B 109.5 . . ?
C14 C16 H16C 109.5 . . ?
H16A C16 H16C 109.5 . . ?
H16B C16 H16C 109.5 . . ?
C18 C17 C22 117.4(4) . . ?
C18 C17 C13 121.1(4) . . ?
C22 C17 C13 121.4(4) . . ?
C19 C18 C17 121.4(4) . . ?
C19 C18 H18A 119.3 . . ?
C17 C18 H18A 119.3 . . ?
C18 C19 C20 120.7(4) . . ?
C18 C19 H19A 119.7 . . ?
C20 C19 H19A 119.7 . . ?
C19 C20 C21 118.8(4) . . ?
C19 C20 H20A 120.6 . . ?
C21 C20 H20A 120.6 . . ?
C22 C21 C20 120.2(4) . . ?
C22 C21 H21A 119.9 . . ?
C20 C21 H21A 119.9 . . ?
C21 C22 C17 121.4(4) . . ?
C21 C22 H22A 119.3 . . ?
C17 C22 H22A 119.3 . . ?
N5 C23 C24 109.8(4) . . ?
N5 C23 C26 120.0(4) . . ?
C24 C23 C26 130.2(4) . . ?
C23 C24 C25 105.0(4) . . ?
C23 C24 C28 127.1(4) . . ?
C25 C24 C28 127.8(4) . . ?
N6 C25 C24 109.4(4) . . ?
N6 C25 C27 120.9(4) . . ?
C24 C25 C27 129.7(4) . . ?
C23 C26 H26A 109.5 . . ?
C23 C26 H26B 109.5 . . ?
H26A C26 H26B 109.5 . . ?
C23 C26 H26C 109.5 . . ?
H26A C26 H26C 109.5 . . ?
H26B C26 H26C 109.5 . . ?
C25 C27 H27A 109.5 . . ?
C25 C27 H27B 109.5 . . ?
H27A C27 H27B 109.5 . . ?
C25 C27 H27C 109.5 . . ?
H27A C27 H27C 109.5 . . ?
H27B C27 H27C 109.5 . . ?
C29 C28 C33 117.3(4) . . ?
C29 C28 C24 121.7(4) . . ?
C33 C28 C24 121.0(4) . . ?
C28 C29 C30 121.4(5) . . ?
C28 C29 H29A 119.3 . . ?
C30 C29 H29A 119.3 . . ?
C31 C30 C29 119.9(5) . . ?
C31 C30 H30A 120.0 . . ?
C29 C30 H30A 120.0 . . ?
C32 C31 C30 119.7(5) . . ?
C32 C31 H31A 120.2 . . ?
C30 C31 H31A 120.2 . . ?
C31 C32 C33 120.1(5) . . ?
C31 C32 H32A 120.0 . . ?
C33 C32 H32A 120.0 . . ?
C32 C33 C28 121.6(4) . . ?
C32 C33 H33A 119.2 . . ?
C28 C33 H33A 119.2 . . ?
Cl1 C34 Cl2 113.0(8) . . ?
Cl1 C34 Cl3 114.0(6) . . ?
Cl2 C34 Cl3 111.2(6) . . ?
Cl1 C34 H34A 106.0 . . ?
Cl2 C34 H34A 106.0 . . ?
Cl3 C34 H34A 106.0 . . ?
C34 Cl3 Cl3 116.7(5) . 3_665 ?

loop_
_geom_bond_atom_site_label_1
_geom_bond_atom_site_label_2
_geom_bond_distance
_geom_bond_site_symmetry_2
_geom_bond_publ_flag
Cu1 N6 1.899(4) . ?
Cu1 N1 1.900(4) . ?
Cu2 N2 1.887(4) . ?
Cu2 N3 1.888(4) . ?
Cu3 N4 1.889(4) . ?
Cu3 N5 1.894(4) . ?
N1 C1 1.383(6) . ?
N1 N2 1.416(5) . ?
N2 C3 1.378(6) . ?
N3 C12 1.372(6) . ?
N3 N4 1.414(5) . ?
N4 C14 1.378(6) . ?
N5 C23 1.374(6) . ?
N5 N6 1.418(5) . ?
N6 C25 1.382(6) . ?
C1 C2 1.435(6) . ?
C1 C4 1.521(6) . ?
C2 C3 1.429(6) . ?
C2 C6 1.504(6) . ?
C3 C5 1.510(7) . ?
C4 H4A 0.9600 . ?
C4 H4B 0.9600 . ?
C4 H4C 0.9600 . ?
C5 H5A 0.9600 . ?
C5 H5B 0.9600 . ?
C5 H5C 0.9600 . ?
C6 C11 1.422(7) . ?
C6 C7 1.422(7) . ?
C7 C8 1.413(7) . ?
C7 H7A 0.9300 . ?
C8 C9 1.409(7) . ?
C8 H8A 0.9300 . ?
C9 C10 1.409(7) . ?
C9 H9A 0.9300 . ?
C10 C11 1.418(7) . ?
C10 H10A 0.9300 . ?
C11 H11A 0.9300 . ?
C12 C13 1.432(6) . ?
C12 C15 1.513(6) . ?
C13 C14 1.434(6) . ?
C13 C17 1.508(6) . ?
C14 C16 1.520(7) . ?
C15 H15A 0.9600 . ?
C15 H15B 0.9600 . ?
C15 H15C 0.9600 . ?
C16 H16A 0.9600 . ?
C16 H16B 0.9600 . ?
C16 H16C 0.9600 . ?
C17 C18 1.419(6) . ?
C17 C22 1.431(6) . ?
C18 C19 1.411(6) . ?
C18 H18A 0.9300 . ?
C19 C20 1.416(7) . ?
C19 H19A 0.9300 . ?
C20 C21 1.422(7) . ?
C20 H20A 0.9300 . ?
C21 C22 1.410(6) . ?
C21 H21A 0.9300 . ?
C22 H22A 0.9300 . ?
C23 C24 1.424(6) . ?
C23 C26 1.519(6) . ?
C24 C25 1.429(6) . ?
C24 C28 1.506(6) . ?
C25 C27 1.523(6) . ?
C26 H26A 0.9600 . ?
C26 H26B 0.9600 . ?
C26 H26C 0.9600 . ?
C27 H27A 0.9600 . ?
C27 H27B 0.9600 . ?
C27 H27C 0.9600 . ?
C28 C29 1.423(7) . ?
C28 C33 1.426(7) . ?
C29 C30 1.425(7) . ?
C29 H29A 0.9300 . ?
C30 C31 1.413(7) . ?
C30 H30A 0.9300 . ?
C31 C32 1.410(7) . ?
C31 H31A 0.9300 . ?
C32 C33 1.420(6) . ?
C32 H32A 0.9300 . ?
C33 H33A 0.9300 . ?
C34 Cl1 1.723(13) . ?
C34 Cl2 1.781(11) . ?
C34 Cl3 1.786(12) . ?
C34 H34A 0.9800 . ?
Cl3 Cl3 2.098(9) 3_665 ?

loop_
_geom_torsion_atom_site_label_1
_geom_torsion_atom_site_label_2
_geom_torsion_atom_site_label_3
_geom_torsion_atom_site_label_4
_geom_torsion
_geom_torsion_site_symmetry_1
_geom_torsion_site_symmetry_2
_geom_torsion_site_symmetry_3
_geom_torsion_site_symmetry_4
_geom_torsion_publ_flag
N6 Cu1 N1 C1 179(100) . . . . ?
N6 Cu1 N1 N2 6(7) . . . . ?
C1 N1 N2 C3 -1.0(5) . . . . ?
Cu1 N1 N2 C3 174.2(3) . . . . ?
C1 N1 N2 Cu2 174.5(3) . . . . ?
Cu1 N1 N2 Cu2 -10.3(4) . . . . ?
N3 Cu2 N2 C3 47(3) . . . . ?
N3 Cu2 N2 N1 -127(3) . . . . ?
N2 Cu2 N3 C12 -50(3) . . . . ?
N2 Cu2 N3 N4 126(3) . . . . ?
C12 N3 N4 C14 0.4(4) . . . . ?
Cu2 N3 N4 C14 -177.0(3) . . . . ?
C12 N3 N4 Cu3 -176.6(3) . . . . ?
Cu2 N3 N4 Cu3 6.0(4) . . . . ?
N5 Cu3 N4 C14 -71(3) . . . . ?
N5 Cu3 N4 N3 105(2) . . . . ?
N4 Cu3 N5 C23 67(3) . . . . ?
N4 Cu3 N5 N6 -106(2) . . . . ?
C23 N5 N6 C25 -1.3(4) . . . . ?
Cu3 N5 N6 C25 172.8(3) . . . . ?
C23 N5 N6 Cu1 175.3(3) . . . . ?
Cu3 N5 N6 Cu1 -10.6(4) . . . . ?
N1 Cu1 N6 C25 -169(7) . . . . ?
N1 Cu1 N6 N5 15(7) . . . . ?
N2 N1 C1 C2 1.1(5) . . . . ?
Cu1 N1 C1 C2 -173.0(3) . . . . ?
N2 N1 C1 C4 -177.6(4) . . . . ?
Cu1 N1 C1 C4 8.3(7) . . . . ?
N1 C1 C2 C3 -0.7(5) . . . . ?
C4 C1 C2 C3 177.8(5) . . . . ?
N1 C1 C2 C6 179.1(4) . . . . ?
C4 C1 C2 C6 -2.3(8) . . . . ?
N1 N2 C3 C2 0.5(5) . . . . ?
Cu2 N2 C3 C2 -174.4(3) . . . . ?
N1 N2 C3 C5 179.3(4) . . . . ?
Cu2 N2 C3 C5 4.4(6) . . . . ?
C1 C2 C3 N2 0.1(5) . . . . ?
C6 C2 C3 N2 -179.7(4) . . . . ?
C1 C2 C3 C5 -178.5(5) . . . . ?
C6 C2 C3 C5 1.6(8) . . . . ?
C3 C2 C6 C11 47.1(7) . . . . ?
C1 C2 C6 C11 -132.7(5) . . . . ?
C3 C2 C6 C7 -132.8(5) . . . . ?
C1 C2 C6 C7 47.3(7) . . . . ?
C11 C6 C7 C8 1.5(7) . . . . ?
C2 C6 C7 C8 -178.6(4) . . . . ?
C6 C7 C8 C9 -0.8(7) . . . . ?
C7 C8 C9 C10 -0.5(7) . . . . ?
C8 C9 C10 C11 1.1(7) . . . . ?
C9 C10 C11 C6 -0.4(7) . . . . ?
C7 C6 C11 C10 -0.9(7) . . . . ?
C2 C6 C11 C10 179.2(4) . . . . ?
N4 N3 C12 C13 -0.1(5) . . . . ?
Cu2 N3 C12 C13 176.7(3) . . . . ?
N4 N3 C12 C15 -178.1(4) . . . . ?
Cu2 N3 C12 C15 -1.3(6) . . . . ?
N3 C12 C13 C14 -0.2(5) . . . . ?
C15 C12 C13 C14 177.6(4) . . . . ?
N3 C12 C13 C17 179.7(4) . . . . ?
C15 C12 C13 C17 -2.6(7) . . . . ?
N3 N4 C14 C13 -0.5(5) . . . . ?
Cu3 N4 C14 C13 175.8(3) . . . . ?
N3 N4 C14 C16 -178.9(4) . . . . ?
Cu3 N4 C14 C16 -2.5(6) . . . . ?
C12 C13 C14 N4 0.4(5) . . . . ?
C17 C13 C14 N4 -179.4(4) . . . . ?
C12 C13 C14 C16 178.5(4) . . . . ?
C17 C13 C14 C16 -1.3(8) . . . . ?
C12 C13 C17 C18 -40.8(6) . . . . ?
C14 C13 C17 C18 139.0(5) . . . . ?
C12 C13 C17 C22 138.3(5) . . . . ?
C14 C13 C17 C22 -41.9(7) . . . . ?
C22 C17 C18 C19 0.6(7) . . . . ?
C13 C17 C18 C19 179.7(4) . . . . ?
C17 C18 C19 C20 -1.3(7) . . . . ?
C18 C19 C20 C21 0.9(7) . . . . ?
C19 C20 C21 C22 0.2(7) . . . . ?
C20 C21 C22 C17 -1.0(7) . . . . ?
C18 C17 C22 C21 0.6(6) . . . . ?
C13 C17 C22 C21 -178.5(4) . . . . ?
N6 N5 C23 C24 0.9(5) . . . . ?
Cu3 N5 C23 C24 -172.4(3) . . . . ?
N6 N5 C23 C26 179.8(4) . . . . ?
Cu3 N5 C23 C26 6.6(6) . . . . ?
N5 C23 C24 C25 -0.2(5) . . . . ?
C26 C23 C24 C25 -178.9(5) . . . . ?
N5 C23 C24 C28 176.5(4) . . . . ?
C26 C23 C24 C28 -2.3(8) . . . . ?
N5 N6 C25 C24 1.2(5) . . . . ?
Cu1 N6 C25 C24 -174.8(3) . . . . ?
N5 N6 C25 C27 -177.7(4) . . . . ?
Cu1 N6 C25 C27 6.4(7) . . . . ?
C23 C24 C25 N6 -0.6(5) . . . . ?
C28 C24 C25 N6 -177.3(4) . . . . ?
C23 C24 C25 C27 178.1(5) . . . . ?
C28 C24 C25 C27 1.4(8) . . . . ?
C23 C24 C28 C29 49.1(7) . . . . ?
C25 C24 C28 C29 -135.0(5) . . . . ?
C23 C24 C28 C33 -129.2(5) . . . . ?
C25 C24 C28 C33 46.7(7) . . . . ?
C33 C28 C29 C30 1.0(7) . . . . ?
C24 C28 C29 C30 -177.3(4) . . . . ?
C28 C29 C30 C31 -0.7(8) . . . . ?
C29 C30 C31 C32 -0.3(8) . . . . ?
C30 C31 C32 C33 1.0(7) . . . . ?
C31 C32 C33 C28 -0.7(7) . . . . ?
C29 C28 C33 C32 -0.3(7) . . . . ?
C24 C28 C33 C32 178.0(4) . . . . ?
Cl1 C34 Cl3 Cl3 -129.9(6) . . . 3_665 ?
Cl2 C34 Cl3 Cl3 101.0(7) . . . 3_665 ?
